data_7705352
loop_
_publ_author_name
'Menzel, Saskia'
'Millan, Simon'
'H\"ofert, Simon-Patrick'
'Nuhnen, Alexander'
'G\"okpinar, Serkan'
'Schmitz, Alexa'
'Janiak, Christoph'

_publ_section_title
;
 Increase of network hydrophilicity from sql to lvt supramolecular isomers
 of Cu-MOFs with the bifunctional
 4-(3,5-dimethyl-1<i>H</i>-pyrazol-4-yl)benzoate linker.
;
_journal_issue 36
_journal_name_full 'Dalton transactions (Cambridge, England : 2003)'
_journal_page_first 12854
_journal_page_last 12864
_journal_paper_doi 10.1039/d0dt02642e
_journal_volume 49
_journal_year 2020
_chemical_formula_moiety 'C24 H22 Cu N4 O4, 2(C2 H3 N)'
_chemical_formula_sum 'C28 H28 Cu N6 O4'
_chemical_formula_weight 576.10
_space_group_crystal_system monoclinic
_space_group_IT_number 14
_space_group_name_Hall '-P 2ybc'
_space_group_name_H-M_alt 'P 1 21/c 1'
_atom_sites_solution_hydrogens mixed
_atom_sites_solution_primary direct
_atom_sites_solution_secondary difmap
_audit_creation_method SHELXL-2017/1
_audit_update_record
;
2020-07-23 deposited with the CCDC.	2020-09-03 downloaded from the CCDC.
;
_cell_angle_alpha 90
_cell_angle_beta 103.587(5)
_cell_angle_gamma 90
_cell_formula_units_Z 4
_cell_length_a 9.7946(10)
_cell_length_b 19.5794(17)
_cell_length_c 14.8975(14)
_cell_measurement_reflns_used 9976
_cell_measurement_temperature 140(2)
_cell_measurement_theta_max 33.384
_cell_measurement_theta_min 2.379
_cell_volume 2777.0(5)
_computing_cell_refinement 'SAINT (Bruker, 2012)'
_computing_data_collection 'APEX2 (Bruker, 2012)'
_computing_data_reduction 'SAINT (Bruker, 2012)'
_computing_molecular_graphics 'DIAMOND 4.3.1 (Brandenburg, 1999)'
_computing_publication_material 'SHELXL-2017/1 (Sheldrick, 2015b)'
_computing_structure_refinement 'SHELXL-2017/1 (Sheldrick, 2015b)'
_computing_structure_solution 'SHELXT-2015 (Sheldrick 2015a)'
_diffrn_ambient_temperature 140(2)
_diffrn_measured_fraction_theta_full 0.999
_diffrn_measured_fraction_theta_max 0.999
_diffrn_measurement_device_type 'Bruker Kappa APEX-II CCD area detector'
_diffrn_measurement_method '\w scans, \f scans'
_diffrn_radiation_monochromator 'multilayer mirror'
_diffrn_radiation_source 'microfocus sealed tube'
_diffrn_radiation_type MoK\a
_diffrn_radiation_wavelength 0.71073
_diffrn_reflns_av_R_equivalents 0.0290
_diffrn_reflns_av_unetI/netI 0.0172
_diffrn_reflns_Laue_measured_fraction_full 0.999
_diffrn_reflns_Laue_measured_fraction_max 0.999
_diffrn_reflns_limit_h_max 11
_diffrn_reflns_limit_h_min -15
_diffrn_reflns_limit_k_max 29
_diffrn_reflns_limit_k_min -30
_diffrn_reflns_limit_l_max 22
_diffrn_reflns_limit_l_min -22
_diffrn_reflns_number 80053
_diffrn_reflns_point_group_measured_fraction_full 0.999
_diffrn_reflns_point_group_measured_fraction_max 0.999
_diffrn_reflns_theta_full 25.242
_diffrn_reflns_theta_max 33.143
_diffrn_reflns_theta_min 1.749
_exptl_absorpt_coefficient_mu 0.831
_exptl_absorpt_correction_T_max 1.0000
_exptl_absorpt_correction_T_min 0.9549
_exptl_absorpt_correction_type multi-scan
_exptl_absorpt_process_details '(<i>SADABS</i>; Sheldrick, 1996)'
_exptl_crystal_colour 'clear violet'
_exptl_crystal_density_diffrn 1.378
_exptl_crystal_density_method 'not measured'
_exptl_crystal_description block
_exptl_crystal_F_000 1196
_exptl_crystal_recrystallization_method 'Re-crystallisation from solvent: acetonitrile/water'
_exptl_crystal_size_max 0.1
_exptl_crystal_size_mid 0.06
_exptl_crystal_size_min 0.03
_refine_diff_density_max 0.665
_refine_diff_density_min -0.398
_refine_diff_density_rms 0.077
_refine_ls_extinction_method none
_refine_ls_goodness_of_fit_ref 1.034
_refine_ls_hydrogen_treatment mixed
_refine_ls_matrix_type full
_refine_ls_number_parameters 367
_refine_ls_number_reflns 10577
_refine_ls_number_restraints 6
_refine_ls_restrained_S_all 1.034
_refine_ls_R_factor_all 0.0485
_refine_ls_R_factor_gt 0.0358
_refine_ls_shift/su_max 0.001
_refine_ls_shift/su_mean 0.000
_refine_ls_structure_factor_coef Fsqd
_refine_ls_weighting_details 'w=1/[\s^2^(Fo^2^)+(0.0582P)^2^+1.5308P] where P=(Fo^2^+2Fc^2^)/3'
_refine_ls_weighting_scheme calc
_refine_ls_wR_factor_gt 0.1022
_refine_ls_wR_factor_ref 0.1113
_reflns_Friedel_coverage 0.000
_reflns_number_gt 8382
_reflns_number_total 10577
_reflns_threshold_expression 'I > 2\s(I)'
_cod_data_source_file d0dt02642e2.cif
_cod_data_source_block SH_Saskia_5_2M_0ma_a
_cod_depositor_comments 'Adding full bibliography for 7705350--7705352.cif.'
_cod_original_sg_symbol_H-M 'P 21/c'
_cod_database_code 7705352
_shelx_shelxl_version_number 2017/1
_shelx_space_group_comment
;
The symmetry employed for this shelxl refinement is uniquely defined
by the following loop, which should always be used as a source of
symmetry information in preference to the above space-group names.
They are only intended as comments.
;

loop_
_space_group_symop_operation_xyz
'x, y, z'
'-x, y+1/2, -z+1/2'
'-x, -y, -z'
'x, -y-1/2, z-1/2'

loop_
_atom_site_label
_atom_site_type_symbol
_atom_site_fract_x
_atom_site_fract_y
_atom_site_fract_z
_atom_site_U_iso_or_equiv
_atom_site_adp_type
_atom_site_occupancy
_atom_site_site_symmetry_order
_atom_site_calc_flag
_atom_site_refinement_flags_posn
_atom_site_refinement_flags_adp
_atom_site_refinement_flags_occupancy
_atom_site_disorder_assembly
_atom_site_disorder_group
Cu1 Cu 0.500000 0.500000 0.500000 0.01060(5) Uani 1 2 d S . P . .
O1 O 0.54165(9) 0.57122(4) 0.59429(6) 0.01397(15) Uani 1 1 d . . . . .
O2 O 0.31897(10) 0.54780(4) 0.59270(6) 0.01715(16) Uani 1 1 d . . . . .
N1 N 0.43843(11) 0.92938(5) 0.90199(7) 0.01318(17) Uani 1 1 d . . . . .
N2 N 0.32241(11) 0.94150(5) 0.83360(7) 0.01480(18) Uani 1 1 d . . . . .
H2 H 0.272(2) 0.9778(10) 0.8343(13) 0.022 Uiso 1 1 d . U . . .
C1 C 0.42575(12) 0.58460(5) 0.61625(8) 0.01285(19) Uani 1 1 d . . . . .
C2 C 0.42085(12) 0.64909(5) 0.66925(8) 0.01296(19) Uani 1 1 d . . . . .
C3 C 0.54092(12) 0.68866(6) 0.69953(9) 0.0156(2) Uani 1 1 d . . . . .
H3 H 0.628138 0.673629 0.689143 0.019 Uiso 1 1 calc R U . . .
C4 C 0.53362(13) 0.75007(6) 0.74490(9) 0.0165(2) Uani 1 1 d . . . . .
H4A H 0.616409 0.776389 0.766125 0.020 Uiso 1 1 calc R U . . .
C5 C 0.40591(12) 0.77362(6) 0.75969(8) 0.01391(19) Uani 1 1 d . . . . .
C6 C 0.28638(13) 0.73285(6) 0.73039(9) 0.0170(2) Uani 1 1 d . . . . .
H6 H 0.199185 0.747492 0.741233 0.020 Uiso 1 1 calc R U . . .
C7 C 0.29382(13) 0.67119(6) 0.68559(9) 0.0164(2) Uani 1 1 d . . . . .
H7 H 0.211868 0.644013 0.666045 0.020 Uiso 1 1 calc R U . . .
C8 C 0.39625(12) 0.84017(5) 0.80382(8) 0.01358(19) Uani 1 1 d . . . . .
C9 C 0.48637(12) 0.86799(5) 0.88407(8) 0.01340(19) Uani 1 1 d . . . . .
C10 C 0.29284(12) 0.88941(6) 0.77388(8) 0.01424(19) Uani 1 1 d . . . . .
C11 C 0.61770(13) 0.83881(6) 0.94337(9) 0.0181(2) Uani 1 1 d . . . . .
H11A H 0.699191 0.863240 0.931785 0.027 Uiso 1 1 calc R U . . .
H11B H 0.624478 0.790307 0.928745 0.027 Uiso 1 1 calc R U . . .
H11C H 0.615660 0.843717 1.008504 0.027 Uiso 1 1 calc R U . . .
C12 C 0.17274(14) 0.89333(7) 0.69126(9) 0.0204(2) Uani 1 1 d . . . . .
H12A H 0.208601 0.893879 0.635142 0.031 Uiso 1 1 calc R U . . .
H12B H 0.119028 0.935159 0.694242 0.031 Uiso 1 1 calc R U . . .
H12C H 0.111670 0.853533 0.690104 0.031 Uiso 1 1 calc R U . . .
Cu2 Cu 1.000000 0.500000 0.500000 0.01386(5) Uani 1 2 d S . P . .
O3 O 0.97404(11) 0.57711(4) 0.57575(6) 0.02099(19) Uani 1 1 d . U . . .
O4 O 0.88677(10) 0.53276(5) 0.68957(7) 0.02124(18) Uani 1 1 d . . . . .
N3 N 0.93232(11) 0.93858(5) 0.89500(7) 0.01474(18) Uani 1 1 d . . . . .
N4 N 0.82126(12) 0.95427(5) 0.82488(7) 0.01642(18) Uani 1 1 d . . . . .
H4 H 0.773(2) 0.9886(10) 0.8303(14) 0.025 Uiso 1 1 d . U . . .
C13 C 0.92631(12) 0.58082(5) 0.64825(8) 0.01419(19) Uani 1 1 d . U . . .
C14 C 0.91977(12) 0.65191(5) 0.68484(8) 0.01312(19) Uani 1 1 d . . . . .
C15 C 0.92876(13) 0.66145(6) 0.77886(8) 0.0165(2) Uani 1 1 d . . . . .
H15 H 0.941720 0.623240 0.819276 0.020 Uiso 1 1 calc R U . . .
C16 C 0.91882(13) 0.72656(6) 0.81352(8) 0.0168(2) Uani 1 1 d . . . . .
H16 H 0.926588 0.732567 0.877799 0.020 Uiso 1 1 calc R U . . .
C17 C 0.89753(12) 0.78349(5) 0.75512(8) 0.01310(19) Uani 1 1 d . . . . .
C18 C 0.88627(12) 0.77331(6) 0.66064(8) 0.01419(19) Uani 1 1 d . . . . .
H18 H 0.869787 0.811213 0.619700 0.017 Uiso 1 1 calc R U . . .
C19 C 0.89898(12) 0.70828(6) 0.62622(8) 0.01404(19) Uani 1 1 d . . . . .
H19 H 0.893448 0.702224 0.562199 0.017 Uiso 1 1 calc R U . . .
C20 C 0.88733(12) 0.85155(5) 0.79443(8) 0.01375(19) Uani 1 1 d . . . . .
C21 C 0.97512(12) 0.87655(6) 0.87743(8) 0.01365(19) Uani 1 1 d . . . . .
C22 C 0.79004(13) 0.90329(6) 0.76288(8) 0.0156(2) Uani 1 1 d . . . . .
C23 C 1.10311(13) 0.84503(6) 0.93722(9) 0.0179(2) Uani 1 1 d . . . . .
H23A H 1.075909 0.815534 0.983233 0.027 Uiso 1 1 calc R U . . .
H23B H 1.165957 0.881061 0.968658 0.027 Uiso 1 1 calc R U . . .
H23C H 1.151637 0.817782 0.899071 0.027 Uiso 1 1 calc R U . . .
C24 C 0.66901(15) 0.90905(7) 0.68094(9) 0.0224(2) Uani 1 1 d . . . . .
H24A H 0.584034 0.921113 0.701379 0.034 Uiso 1 1 calc R U . . .
H24B H 0.654774 0.865244 0.648239 0.034 Uiso 1 1 calc R U . . .
H24C H 0.688775 0.944568 0.639396 0.034 Uiso 1 1 calc R U . . .
N6 N 0.7117(3) 0.84346(11) 0.45762(13) 0.0639(6) Uani 1 1 d . . . . .
C27 C 0.6760(2) 0.88980(10) 0.41334(12) 0.0409(4) Uani 1 1 d . . . . .
C28 C 0.6313(3) 0.94878(10) 0.35654(16) 0.0564(6) Uani 1 1 d . . . . .
H28A H 0.676992 0.948874 0.304655 0.085 Uiso 1 1 calc R U . . .
H28B H 0.657267 0.990282 0.393364 0.085 Uiso 1 1 calc R U . . .
H28C H 0.529130 0.947391 0.332874 0.085 Uiso 1 1 calc R U . . .
N5 N 0.3297(4) 0.92803(16) 0.4649(2) 0.1042(11) Uani 1 1 d . . . . .
C25 C 0.3458(3) 0.87107(14) 0.47607(18) 0.0587(6) Uani 1 1 d . . . . .
C26 C 0.3716(3) 0.79959(12) 0.49312(17) 0.0613(7) Uani 1 1 d . . . . .
H26A H 0.471474 0.792328 0.521149 0.092 Uiso 1 1 calc R U . . .
H26B H 0.345279 0.774496 0.434676 0.092 Uiso 1 1 calc R U . . .
H26C H 0.315482 0.783091 0.535190 0.092 Uiso 1 1 calc R U . . .

loop_
_atom_site_aniso_label
_atom_site_aniso_U_11
_atom_site_aniso_U_22
_atom_site_aniso_U_33
_atom_site_aniso_U_23
_atom_site_aniso_U_13
_atom_site_aniso_U_12
Cu1 0.01740(10) 0.00502(8) 0.01088(9) 0.00001(5) 0.00634(7) 0.00060(6)
O1 0.0202(4) 0.0086(3) 0.0150(4) -0.0026(3) 0.0079(3) 0.0006(3)
O2 0.0214(4) 0.0107(3) 0.0207(4) -0.0032(3) 0.0077(3) -0.0037(3)
N1 0.0190(4) 0.0076(3) 0.0134(4) -0.0016(3) 0.0047(3) 0.0008(3)
N2 0.0194(5) 0.0095(4) 0.0160(4) -0.0021(3) 0.0052(3) 0.0023(3)
C1 0.0191(5) 0.0078(4) 0.0128(4) -0.0003(3) 0.0059(4) 0.0006(3)
C2 0.0167(5) 0.0080(4) 0.0154(5) -0.0023(3) 0.0061(4) -0.0003(3)
C3 0.0153(5) 0.0122(4) 0.0209(5) -0.0050(4) 0.0074(4) -0.0001(4)
C4 0.0163(5) 0.0126(5) 0.0219(5) -0.0057(4) 0.0075(4) -0.0018(4)
C5 0.0165(5) 0.0104(4) 0.0161(5) -0.0039(4) 0.0065(4) -0.0007(4)
C6 0.0158(5) 0.0135(5) 0.0234(6) -0.0060(4) 0.0079(4) -0.0009(4)
C7 0.0168(5) 0.0126(4) 0.0213(5) -0.0052(4) 0.0071(4) -0.0025(4)
C8 0.0160(5) 0.0095(4) 0.0166(5) -0.0037(4) 0.0066(4) -0.0001(3)
C9 0.0166(5) 0.0091(4) 0.0156(5) -0.0017(3) 0.0060(4) 0.0003(3)
C10 0.0164(5) 0.0116(4) 0.0161(5) -0.0028(4) 0.0068(4) 0.0003(4)
C11 0.0197(5) 0.0142(5) 0.0199(5) -0.0024(4) 0.0036(4) 0.0038(4)
C12 0.0203(5) 0.0192(5) 0.0209(6) -0.0030(4) 0.0034(4) 0.0007(4)
Cu2 0.02657(11) 0.00590(9) 0.01116(9) 0.00101(6) 0.00852(8) 0.00320(6)
O3 0.0399(6) 0.0098(3) 0.0172(4) -0.0016(3) 0.0147(4) 0.0032(3)
O4 0.0273(5) 0.0122(4) 0.0279(5) -0.0026(3) 0.0140(4) -0.0060(3)
N3 0.0226(5) 0.0087(4) 0.0140(4) -0.0018(3) 0.0063(4) -0.0012(3)
N4 0.0236(5) 0.0097(4) 0.0167(4) -0.0015(3) 0.0063(4) 0.0027(3)
C13 0.0161(5) 0.0092(4) 0.0176(5) -0.0029(4) 0.0046(4) -0.0006(3)
C14 0.0143(5) 0.0098(4) 0.0166(5) -0.0031(3) 0.0063(4) -0.0012(3)
C15 0.0236(6) 0.0110(4) 0.0164(5) -0.0012(4) 0.0077(4) -0.0009(4)
C16 0.0239(6) 0.0124(4) 0.0157(5) -0.0026(4) 0.0080(4) -0.0005(4)
C17 0.0147(5) 0.0099(4) 0.0157(5) -0.0036(3) 0.0057(4) -0.0004(3)
C18 0.0171(5) 0.0102(4) 0.0157(5) -0.0015(4) 0.0047(4) 0.0001(4)
C19 0.0167(5) 0.0118(4) 0.0146(5) -0.0028(4) 0.0058(4) -0.0007(4)
C20 0.0172(5) 0.0100(4) 0.0151(5) -0.0029(3) 0.0059(4) -0.0003(4)
C21 0.0183(5) 0.0102(4) 0.0140(5) -0.0020(3) 0.0069(4) -0.0010(4)
C22 0.0196(5) 0.0114(4) 0.0164(5) -0.0023(4) 0.0057(4) 0.0006(4)
C23 0.0195(5) 0.0164(5) 0.0180(5) -0.0017(4) 0.0048(4) 0.0006(4)
C24 0.0235(6) 0.0198(5) 0.0221(6) -0.0010(4) 0.0017(5) 0.0035(5)
N6 0.1028(18) 0.0512(11) 0.0351(9) 0.0059(8) 0.0109(10) 0.0133(11)
C27 0.0600(12) 0.0356(9) 0.0280(8) -0.0019(7) 0.0122(8) 0.0006(8)
C28 0.0927(18) 0.0290(9) 0.0452(11) 0.0031(8) 0.0114(11) 0.0018(10)
N5 0.140(3) 0.0637(17) 0.119(3) 0.0056(17) 0.052(2) 0.0134(18)
C25 0.0714(16) 0.0552(14) 0.0547(14) -0.0085(11) 0.0255(12) -0.0088(12)
C26 0.0926(19) 0.0467(12) 0.0490(12) -0.0109(10) 0.0256(13) -0.0208(12)

loop_
_atom_type_symbol
_atom_type_description
_atom_type_scat_dispersion_real
_atom_type_scat_dispersion_imag
_atom_type_scat_source
C C 0.0033 0.0016 'International Tables Vol C Tables 4.2.6.8 and 6.1.1.4'
H H 0.0000 0.0000 'International Tables Vol C Tables 4.2.6.8 and 6.1.1.4'
Cu Cu 0.3201 1.2651 'International Tables Vol C Tables 4.2.6.8 and 6.1.1.4'
N N 0.0061 0.0033 'International Tables Vol C Tables 4.2.6.8 and 6.1.1.4'
O O 0.0106 0.0060 'International Tables Vol C Tables 4.2.6.8 and 6.1.1.4'

loop_
_geom_angle_atom_site_label_1
_geom_angle_atom_site_label_2
_geom_angle_atom_site_label_3
_geom_angle
_geom_angle_site_symmetry_1
_geom_angle_site_symmetry_3
_geom_angle_publ_flag
O1 Cu1 O1 180.0 . 3_666 ?
O1 Cu1 N1 90.44(4) . 4_575 ?
O1 Cu1 N1 89.57(4) 3_666 4_575 ?
O1 Cu1 N1 89.56(4) . 2_646 ?
O1 Cu1 N1 90.43(4) 3_666 2_646 ?
N1 Cu1 N1 180.00(4) 4_575 2_646 ?
C1 O1 Cu1 106.38(7) . . ?
C9 N1 N2 106.15(9) . . ?
C9 N1 Cu1 134.95(8) . 2_656 ?
N2 N1 Cu1 118.90(7) . 2_656 ?
C10 N2 N1 112.20(10) . . ?
C10 N2 H2 126.6(13) . . ?
N1 N2 H2 120.9(13) . . ?
O2 C1 O1 122.95(10) . . ?
O2 C1 C2 120.40(10) . . ?
O1 C1 C2 116.61(10) . . ?
C7 C2 C3 119.48(10) . . ?
C7 C2 C1 119.71(10) . . ?
C3 C2 C1 120.76(10) . . ?
C4 C3 C2 120.22(11) . . ?
C4 C3 H3 119.9 . . ?
C2 C3 H3 119.9 . . ?
C3 C4 C5 120.81(11) . . ?
C3 C4 H4A 119.6 . . ?
C5 C4 H4A 119.6 . . ?
C4 C5 C6 118.46(10) . . ?
C4 C5 C8 121.05(10) . . ?
C6 C5 C8 120.48(10) . . ?
C7 C6 C5 120.73(11) . . ?
C7 C6 H6 119.6 . . ?
C5 C6 H6 119.6 . . ?
C6 C7 C2 120.27(11) . . ?
C6 C7 H7 119.9 . . ?
C2 C7 H7 119.9 . . ?
C10 C8 C9 105.42(9) . . ?
C10 C8 C5 125.97(11) . . ?
C9 C8 C5 128.61(10) . . ?
N1 C9 C8 109.56(10) . . ?
N1 C9 C11 121.27(10) . . ?
C8 C9 C11 129.16(10) . . ?
N2 C10 C8 106.66(10) . . ?
N2 C10 C12 120.96(10) . . ?
C8 C10 C12 132.28(10) . . ?
C9 C11 H11A 109.5 . . ?
C9 C11 H11B 109.5 . . ?
H11A C11 H11B 109.5 . . ?
C9 C11 H11C 109.5 . . ?
H11A C11 H11C 109.5 . . ?
H11B C11 H11C 109.5 . . ?
C10 C12 H12A 109.5 . . ?
C10 C12 H12B 109.5 . . ?
H12A C12 H12B 109.5 . . ?
C10 C12 H12C 109.5 . . ?
H12A C12 H12C 109.5 . . ?
H12B C12 H12C 109.5 . . ?
O3 Cu2 O3 180.0 3_766 . ?
O3 Cu2 N3 94.55(4) 3_766 4_575 ?
O3 Cu2 N3 85.45(4) . 4_575 ?
O3 Cu2 N3 85.45(4) 3_766 2_746 ?
O3 Cu2 N3 94.55(4) . 2_746 ?
N3 Cu2 N3 180.0 4_575 2_746 ?
C13 O3 Cu2 131.45(8) . . ?
C21 N3 N4 106.76(10) . . ?
C21 N3 Cu2 130.81(9) . 2_756 ?
N4 N3 Cu2 122.40(7) . 2_756 ?
C22 N4 N3 111.90(10) . . ?
C22 N4 H4 128.5(15) . . ?
N3 N4 H4 118.4(15) . . ?
O4 C13 O3 126.76(10) . . ?
O4 C13 C14 118.69(10) . . ?
O3 C13 C14 114.55(10) . . ?
C19 C14 C15 119.27(10) . . ?
C19 C14 C13 121.30(10) . . ?
C15 C14 C13 119.37(10) . . ?
C16 C15 C14 120.22(11) . . ?
C16 C15 H15 119.9 . . ?
C14 C15 H15 119.9 . . ?
C15 C16 C17 120.92(11) . . ?
C15 C16 H16 119.5 . . ?
C17 C16 H16 119.5 . . ?
C16 C17 C18 118.47(10) . . ?
C16 C17 C20 119.29(10) . . ?
C18 C17 C20 122.24(10) . . ?
C19 C18 C17 120.59(10) . . ?
C19 C18 H18 119.7 . . ?
C17 C18 H18 119.7 . . ?
C18 C19 C14 120.51(10) . . ?
C18 C19 H19 119.7 . . ?
C14 C19 H19 119.7 . . ?
C22 C20 C21 105.64(10) . . ?
C22 C20 C17 129.05(11) . . ?
C21 C20 C17 125.26(10) . . ?
N3 C21 C20 109.41(10) . . ?
N3 C21 C23 121.33(11) . . ?
C20 C21 C23 129.14(10) . . ?
N4 C22 C20 106.28(11) . . ?
N4 C22 C24 120.94(11) . . ?
C20 C22 C24 132.76(11) . . ?
C21 C23 H23A 109.5 . . ?
C21 C23 H23B 109.5 . . ?
H23A C23 H23B 109.5 . . ?
C21 C23 H23C 109.5 . . ?
H23A C23 H23C 109.5 . . ?
H23B C23 H23C 109.5 . . ?
C22 C24 H24A 109.5 . . ?
C22 C24 H24B 109.5 . . ?
H24A C24 H24B 109.5 . . ?
C22 C24 H24C 109.5 . . ?
H24A C24 H24C 109.5 . . ?
H24B C24 H24C 109.5 . . ?
N6 C27 C28 179.6(3) . . ?
C27 C28 H28A 109.5 . . ?
C27 C28 H28B 109.5 . . ?
H28A C28 H28B 109.5 . . ?
C27 C28 H28C 109.5 . . ?
H28A C28 H28C 109.5 . . ?
H28B C28 H28C 109.5 . . ?
N5 C25 C26 177.6(4) . . ?
C25 C26 H26A 109.5 . . ?
C25 C26 H26B 109.5 . . ?
H26A C26 H26B 109.5 . . ?
C25 C26 H26C 109.5 . . ?
H26A C26 H26C 109.5 . . ?
H26B C26 H26C 109.5 . . ?

loop_
_geom_bond_atom_site_label_1
_geom_bond_atom_site_label_2
_geom_bond_distance
_geom_bond_site_symmetry_2
_geom_bond_publ_flag
Cu1 O1 1.9532(8) . ?
Cu1 O1 1.9533(8) 3_666 ?
Cu1 N1 1.9985(10) 4_575 ?
Cu1 N1 1.9985(9) 2_646 ?
O1 C1 1.2801(14) . ?
O2 C1 1.2506(14) . ?
N1 C9 1.3399(14) . ?
N1 N2 1.3571(14) . ?
N2 C10 1.3396(14) . ?
N2 H2 0.87(2) . ?
C1 C2 1.4959(15) . ?
C2 C7 1.3917(16) . ?
C2 C3 1.3920(16) . ?
C3 C4 1.3894(15) . ?
C3 H3 0.9500 . ?
C4 C5 1.3984(16) . ?
C4 H4A 0.9500 . ?
C5 C6 1.3993(16) . ?
C5 C8 1.4724(15) . ?
C6 C7 1.3896(16) . ?
C6 H6 0.9500 . ?
C7 H7 0.9500 . ?
C8 C10 1.3937(16) . ?
C8 C9 1.4174(16) . ?
C9 C11 1.4925(17) . ?
C10 C12 1.4914(18) . ?
C11 H11A 0.9800 . ?
C11 H11B 0.9800 . ?
C11 H11C 0.9800 . ?
C12 H12A 0.9800 . ?
C12 H12B 0.9800 . ?
C12 H12C 0.9800 . ?
Cu2 O3 1.9369(8) 3_766 ?
Cu2 O3 1.9370(8) . ?
Cu2 N3 1.9610(10) 4_575 ?
Cu2 N3 1.9610(10) 2_746 ?
O3 C13 1.2758(14) . ?
O4 C13 1.2355(14) . ?
N3 C21 1.3307(14) . ?
N3 N4 1.3546(15) . ?
N4 C22 1.3454(15) . ?
N4 H4 0.83(2) . ?
C13 C14 1.5017(15) . ?
C14 C19 1.3923(16) . ?
C14 C15 1.3952(16) . ?
C15 C16 1.3873(16) . ?
C15 H15 0.9500 . ?
C16 C17 1.3992(16) . ?
C16 H16 0.9500 . ?
C17 C18 1.4000(16) . ?
C17 C20 1.4684(15) . ?
C18 C19 1.3890(15) . ?
C18 H18 0.9500 . ?
C19 H19 0.9500 . ?
C20 C22 1.3946(16) . ?
C20 C21 1.4171(16) . ?
C21 C23 1.4904(17) . ?
C22 C24 1.4927(18) . ?
C23 H23A 0.9800 . ?
C23 H23B 0.9800 . ?
C23 H23C 0.9800 . ?
C24 H24A 0.9800 . ?
C24 H24B 0.9800 . ?
C24 H24C 0.9800 . ?
N6 C27 1.128(3) . ?
C27 C28 1.438(3) . ?
C28 H28A 0.9800 . ?
C28 H28B 0.9800 . ?
C28 H28C 0.9800 . ?
N5 C25 1.133(4) . ?
C25 C26 1.434(4) . ?
C26 H26A 0.9800 . ?
C26 H26B 0.9800 . ?
C26 H26C 0.9800 . ?

loop_
_geom_hbond_atom_site_label_D
_geom_hbond_atom_site_label_H
_geom_hbond_atom_site_label_A
_geom_hbond_distance_DH
_geom_hbond_distance_HA
_geom_hbond_distance_DA
_geom_hbond_angle_DHA
_geom_hbond_site_symmetry_A
N2 H2 O4 0.87(2) 1.85(2) 2.6791(14) 158.2(19) 2_656
C11 H11C O1 0.98 2.32 3.0822(15) 134.3 4_576
C12 H12B O4 0.98 2.59 3.3808(16) 138.1 2_656
N4 H4 O2 0.83(2) 1.99(2) 2.7459(13) 150(2) 2_656
C23 H23B O2 0.98 2.51 3.4551(16) 161.9 4_676
C28 H28B N5 0.98 2.63 3.544(4) 155.7 3_676
